data_7704958
loop_
_publ_author_name
'Zi, Wen-Wen'
'Zhang, Jun'
'Cai, Xian-Shu'
'Jiao, Feng'
'Du, Hong-Bin'

_publ_section_title
;
 Synthesis and characterization of a layered aluminosilicate NUD-11 and
 its transformation to a 3D stable zeolite.
;
_journal_issue 33
_journal_name_full 'Dalton transactions (Cambridge, England : 2003)'
_journal_page_first 11682
_journal_page_last 11688
_journal_paper_doi 10.1039/d0dt02449j
_journal_volume 49
_journal_year 2020
_chemical_formula_moiety 'O38 Si18, 5(C9 H11 N2), F, 2(H2 O)'
_chemical_formula_sum 'C45 H59 F N10 O40 Si18'
_chemical_formula_weight 1904.64
_space_group_crystal_system monoclinic
_space_group_IT_number 15
_space_group_name_Hall '-C 2yc'
_space_group_name_H-M_alt 'C 1 2/c 1'
_atom_sites_solution_hydrogens mixed
_audit_creation_date 2020-06-12
_audit_creation_method
;
Olex2 1.2-beta
(compiled 2018.05.29 svn.r3508 for OlexSys, GUI svn.r5506)
;
_audit_update_record
;
2020-06-21 deposited with the CCDC.	2020-07-28 downloaded from the CCDC.
;
_cell_angle_alpha 90
_cell_angle_beta 91.264(6)
_cell_angle_gamma 90
_cell_formula_units_Z 2
_cell_length_a 15.767(4)
_cell_length_b 26.561(6)
_cell_length_c 7.380(2)
_cell_measurement_reflns_used 1327
_cell_measurement_temperature 293(2)
_cell_measurement_theta_max 23.43
_cell_measurement_theta_min 2.64
_cell_volume 3089.9(13)
_computing_molecular_graphics 'Olex2 (Dolomanov et al., 2009)'
_computing_publication_material 'Olex2 (Dolomanov et al., 2009)'
_computing_structure_refinement 'ShelXL (Sheldrick, 2015)'
_computing_structure_solution 'SHELXT 2014/4 (Sheldrick, 2014)'
_diffrn_ambient_temperature 293(2)
_diffrn_measured_fraction_theta_full 0.951
_diffrn_measured_fraction_theta_max 0.959
_diffrn_measurement_device_type 'Bruker APEX-II CCD'
_diffrn_radiation_type MoK\a
_diffrn_radiation_wavelength 0.71073
_diffrn_reflns_av_R_equivalents 0.1391
_diffrn_reflns_av_unetI/netI 0.1827
_diffrn_reflns_Laue_measured_fraction_full 0.951
_diffrn_reflns_Laue_measured_fraction_max 0.959
_diffrn_reflns_limit_h_max 20
_diffrn_reflns_limit_h_min -19
_diffrn_reflns_limit_k_max 34
_diffrn_reflns_limit_k_min -29
_diffrn_reflns_limit_l_max 9
_diffrn_reflns_limit_l_min -9
_diffrn_reflns_number 9208
_diffrn_reflns_point_group_measured_fraction_full 0.951
_diffrn_reflns_point_group_measured_fraction_max 0.959
_diffrn_reflns_theta_full 25.242
_diffrn_reflns_theta_max 27.456
_diffrn_reflns_theta_min 2.584
_exptl_absorpt_coefficient_mu 0.497
_exptl_absorpt_correction_type none
_exptl_crystal_colour colourless
_exptl_crystal_colour_primary colourless
_exptl_crystal_density_diffrn 2.047
_exptl_crystal_description slice
_exptl_crystal_F_000 1960
_refine_diff_density_max 0.944
_refine_diff_density_min -0.821
_refine_diff_density_rms 0.176
_refine_ls_extinction_method none
_refine_ls_goodness_of_fit_ref 1.018
_refine_ls_hydrogen_treatment constr
_refine_ls_matrix_type full
_refine_ls_number_parameters 277
_refine_ls_number_reflns 3399
_refine_ls_number_restraints 278
_refine_ls_restrained_S_all 1.039
_refine_ls_R_factor_all 0.1889
_refine_ls_R_factor_gt 0.0923
_refine_ls_shift/su_max 0.000
_refine_ls_shift/su_mean 0.000
_refine_ls_structure_factor_coef Fsqd
_refine_ls_weighting_details 'w=1/[\s^2^(Fo^2^)+(0.1339P)^2^] where P=(Fo^2^+2Fc^2^)/3'
_refine_ls_weighting_scheme calc
_refine_ls_wR_factor_gt 0.2111
_refine_ls_wR_factor_ref 0.2606
_reflns_Friedel_coverage 0.000
_reflns_number_gt 1708
_reflns_number_total 3399
_reflns_threshold_expression 'I > 2\s(I)'
_cod_data_source_file d0dt02449j2.cif
_cod_data_source_block a_a
_cod_depositor_comments 'Adding full bibliography for 7704958.cif.'
_cod_database_code 7704958
_shelx_shelxl_version_number 2018/3
_shelx_space_group_comment
;
The symmetry employed for this shelxl refinement is uniquely defined
by the following loop, which should always be used as a source of
symmetry information in preference to the above space-group names.
They are only intended as comments.
;
_olex2_refinement_description
;
1. Fixed Uiso
 At 1.2 times of:
  All C(H) groups
 At 1.5 times of:
  All C(H,H,H) groups, All O(H,H) groups
2. Restrained distances
 N3-C6 = N3-C13 = C13-N2 = C11-C6 = C11-N2
 1.45 with sigma of 0.01
 C13-C11 = C13-C6
 2.4 with sigma of 0.02
 C11-C13
 2.4 with sigma of 0.02
 C11-N3
 2.4 with sigma of 0.02
 N3-N2 = C6-N2
 2.4 with sigma of 0.02
 C13-C12
 2.5 with sigma of 0.02
 C11-C12
 2.5 with sigma of 0.02
 C14-C6
 2.5 with sigma of 0.02
 C14-C13
 2.5 with sigma of 0.02
 C14-N3 = N2-C12
 1.5 with sigma of 0.02
 N2-C12 = N3-C14
 1.5 with sigma of 0.01
3. Restrained planarity
 C6, C12, N2, C11, C13, C10, N3, C9, C7, C14, C8
 with sigma of 0.01
 N3, C12, N2, C11, C13, C10, C6, C14, C9, C7, C8
 with sigma of 0.01
4. Uiso/Uaniso restraints and constraints
C12 \\sim N2 \\sim C11 \\sim C13 \\sim C10 \\sim C6 \\sim N3 \\sim C9 \\sim C7
\\sim C14 \\sim C8: within 2A with sigma of 0.02 and sigma for terminal atoms
of 0.02
Uanis(O10) \\sim Ueq: with sigma of 0.005 and sigma for terminal atoms of 0.01
Uanis(C6) \\sim Ueq: with sigma of 0.005 and sigma for terminal atoms of 0.01
Uanis(F1) \\sim Ueq: with sigma of 0.01 and sigma for terminal atoms of 0.02
Uanis(C12) \\sim Ueq, Uanis(N2) \\sim Ueq, Uanis(C11) \\sim Ueq, Uanis(C13)
\\sim Ueq, Uanis(C10) \\sim Ueq, Uanis(C6) \\sim Ueq, Uanis(N3) \\sim Ueq,
Uanis(C9) \\sim Ueq, Uanis(C7) \\sim Ueq, Uanis(C8) \\sim Ueq, Uanis(C14) \\sim
Ueq: with sigma of 0.02 and sigma for terminal atoms of 0.02
Uanis(O11) \\sim Ueq: with sigma of 0.005 and sigma for terminal atoms of 0.01
5. Rigid body (RIGU) restrains
 C12, N2, C11, C13, C10, C6, N3, C9, C7, C14, C8
 with sigma for 1-2 distances of 0.02 and sigma for 1-3 distances of 0.01
6. Others
 Fixed Sof: C12(0.75) H12A(0.75) H12B(0.75) H12C(0.75) N2(0.75) C7(0.75)
 H7(0.75) C8(0.75) H8(0.75) C9(0.75) H9(0.75) C10(0.75) H10(0.75) C11(0.75)
 C6(0.75) C13(0.75) H13(0.75) N3(0.75) C14(0.75) H14A(0.75) H14B(0.75)
 H14C(0.75) F1(0.25) O11(0.5) H11A(0.5) H11B(0.5)
 Fixed X: F1(-0.18683) O11(-0.101739)
 Fixed Y: F1(-0.49524) O11(-0.52914)
 Fixed Z: F1(-0.62197) O11(-0.71604)
7.a Riding coordinates:
 C5(H5A,H5B,H5C), C12(H12A,H12B,H12C), C14(H14A,H14B,H14C), O11(H11A,H11B)
7.b Aromatic/amide H refined with riding coordinates:
 C2(H2), C1(H1), C4(H4), C7(H7), C8(H8), C9(H9), C10(H10), C13(H13)
7.c Fitted hexagon refined as free rotating group:
 C7(C8,C9,C10,C11,C6)
;
_olex2_submission_special_instructions 'No special instructions were received'

loop_
_space_group_symop_operation_xyz
'x, y, z'
'-x, y, -z+1/2'
'x+1/2, y+1/2, z'
'-x+1/2, y+1/2, -z+1/2'
'-x, -y, -z'
'x, -y, z-1/2'
'-x+1/2, -y+1/2, -z'
'x+1/2, -y+1/2, z-1/2'

loop_
_atom_site_label
_atom_site_type_symbol
_atom_site_fract_x
_atom_site_fract_y
_atom_site_fract_z
_atom_site_U_iso_or_equiv
_atom_site_adp_type
_atom_site_occupancy
_atom_site_site_symmetry_order
_atom_site_calc_flag
_atom_site_refinement_flags_posn
_atom_site_refinement_flags_adp
_atom_site_refinement_flags_occupancy
_atom_site_disorder_assembly
_atom_site_disorder_group
Si1 Si -0.28115(14) -0.35850(9) -0.9594(3) 0.0198(6) Uani 1 1 d . . . . .
Si2 Si -0.43513(13) -0.28732(9) -0.9026(3) 0.0142(5) Uani 1 1 d . . . . .
Si3 Si -0.29759(13) -0.21182(9) -0.7444(3) 0.0149(5) Uani 1 1 d . . . . .
Si4 Si -0.32157(13) -0.19717(9) -0.3332(3) 0.0160(5) Uani 1 1 d . . . . .
Si5 Si -0.500000 -0.23143(12) -0.250000 0.0120(7) Uani 1 2 d S T P . .
O1 O -0.2865(3) -0.4205(2) -0.9944(7) 0.0181(12) Uani 1 1 d . . . . .
O2 O -0.3798(3) -0.3350(2) -0.9602(7) 0.0217(13) Uani 1 1 d . . . . .
O3 O -0.3774(3) -0.2429(2) -0.8262(8) 0.0242(14) Uani 1 1 d . . . . .
O4 O -0.2770(4) -0.1647(2) -0.8714(7) 0.0253(14) Uani 1 1 d . . . . .
O5 O -0.3211(4) -0.1906(2) -0.5475(7) 0.0227(14) Uani 1 1 d . . . . .
O6 O -0.2839(3) -0.2508(2) -0.2772(7) 0.0243(14) Uani 1 1 d . . . . .
O7 O -0.2701(4) -0.1527(2) -0.2436(7) 0.0247(14) Uani 1 1 d . . . . .
O8 O -0.4187(3) -0.1952(2) -0.2686(7) 0.0202(13) Uani 1 1 d . . . . .
O9 O -0.5101(3) -0.2668(2) -0.4248(7) 0.0185(12) Uani 1 1 d . . . . .
O10 O -0.500000 -0.3051(3) -0.750000 0.0198(17) Uani 1 2 d S TU P . .
N1 N -0.4380(7) -0.4124(4) -0.3222(13) 0.056(3) Uani 1 1 d . . . . .
C3 C -0.4615(7) -0.4603(4) -0.2949(14) 0.040(3) Uani 1 1 d . . . . .
C2 C -0.4190(7) -0.5058(5) -0.3427(15) 0.052(3) Uani 1 1 d . . . . .
H2 H -0.367589 -0.505903 -0.402008 0.063 Uiso 1 1 calc R . . . .
C1 C -0.4593(7) -0.5492(4) -0.2952(14) 0.040(3) Uani 1 1 d . . . . .
H1 H -0.433980 -0.579865 -0.321517 0.048 Uiso 1 1 calc R . . . .
C5 C -0.3638(10) -0.3927(7) -0.4127(17) 0.098(7) Uani 1 1 d . . . . .
H5A H -0.325327 -0.419566 -0.439235 0.148 Uiso 1 1 d R . . . .
H5B H -0.335817 -0.368686 -0.334485 0.148 Uiso 1 1 d R . . . .
H5C H -0.381377 -0.376406 -0.523395 0.148 Uiso 1 1 d R . . . .
C4 C -0.500000 -0.3842(7) -0.250000 0.089(9) Uani 1 2 d S T P . .
H4 H -0.499999 -0.349201 -0.250002 0.107 Uiso 1 2 calc RS T P . .
C12 C 0.0222(12) -0.3751(7) -0.2669(18) 0.125(8) Uani 0.75 1 d D U . A -1
H12A H 0.047470 -0.380311 -0.382516 0.187 Uiso 0.75 1 d R . . A -1
H12B H 0.065480 -0.375731 -0.173406 0.187 Uiso 0.75 1 d R . . A -1
H12C H -0.005840 -0.342971 -0.266266 0.187 Uiso 0.75 1 d R . . A -1
N2 N -0.0382(9) -0.4160(5) -0.2330(12) 0.144(6) Uani 0.75 1 d D U . A -1
C7 C -0.1356(8) -0.5367(6) -0.181(2) 0.125(7) Uani 0.75 1 d . U . A -1
H7 H -0.189704 -0.547037 -0.149711 0.150 Uiso 0.75 1 calc R . . A -1
C8 C -0.0737(11) -0.5722(4) -0.218(3) 0.126(7) Uani 0.75 1 d G U . A -1
H8 H -0.086378 -0.606360 -0.212151 0.151 Uiso 0.75 1 calc R . . A -1
C9 C 0.0072(10) -0.5567(5) -0.264(3) 0.109(6) Uani 0.75 1 d G U . A -1
H9 H 0.048651 -0.580508 -0.289367 0.131 Uiso 0.75 1 calc R . . A -1
C10 C 0.0262(7) -0.5057(6) -0.273(2) 0.107(6) Uani 0.75 1 d G U . A -1
H10 H 0.080354 -0.495333 -0.304144 0.128 Uiso 0.75 1 calc R . . A -1
C11 C -0.0357(8) -0.4702(4) -0.2358(14) 0.124(6) Uani 0.75 1 d DG U . A -1
C6 C -0.1166(7) -0.4856(5) -0.1895(14) 0.132(7) Uani 0.75 1 d DG U . A -1
C13 C -0.1239(10) -0.3983(6) -0.1824(19) 0.184(8) Uani 0.75 1 d D U . A -1
H13 H -0.142484 -0.365293 -0.170544 0.221 Uiso 0.75 1 calc R . . A -1
N3 N -0.1718(8) -0.4436(6) -0.156(2) 0.166(7) Uani 0.75 1 d D U . A -1
C14 C -0.2609(9) -0.4450(10) -0.103(3) 0.183(10) Uani 0.75 1 d D U . A -1
H14A H -0.295905 -0.429002 -0.194533 0.274 Uiso 0.75 1 d R . . A -1
H14B H -0.268485 -0.428432 0.010937 0.274 Uiso 0.75 1 d R . . A -1
H14C H -0.276705 -0.479722 -0.093003 0.274 Uiso 0.75 1 d R . . A -1
F1 F -0.186830 -0.495240 -0.621970 0.138(16) Uani 0.25 1 d . U . B 2
O11 O -0.101739 -0.529140 -0.716040 0.122(10) Uani 0.5 1 d . U . C 1
H11A H -0.099420 -0.533140 -0.601770 0.183 Uiso 0.5 1 d R . . C 1
H11B H -0.136390 -0.505610 -0.742540 0.183 Uiso 0.5 1 d R . . C 1

loop_
_atom_site_aniso_label
_atom_site_aniso_U_11
_atom_site_aniso_U_22
_atom_site_aniso_U_33
_atom_site_aniso_U_23
_atom_site_aniso_U_13
_atom_site_aniso_U_12
Si1 0.0189(12) 0.0297(14) 0.0110(10) 0.0008(10) 0.0045(9) -0.0023(10)
Si2 0.0116(10) 0.0264(13) 0.0044(9) -0.0015(9) -0.0003(7) -0.0015(9)
Si3 0.0120(10) 0.0288(13) 0.0038(9) 0.0021(9) 0.0001(8) -0.0025(9)
Si4 0.0123(11) 0.0304(14) 0.0052(9) -0.0008(9) 0.0004(8) -0.0006(9)
Si5 0.0130(15) 0.0181(17) 0.0051(12) 0.000 0.0010(11) 0.000
O1 0.021(3) 0.023(3) 0.010(2) 0.000(2) 0.000(2) -0.001(2)
O2 0.018(3) 0.036(4) 0.011(3) -0.002(2) 0.002(2) 0.003(3)
O3 0.019(3) 0.021(3) 0.032(3) 0.000(3) -0.012(3) -0.005(2)
O4 0.025(3) 0.036(4) 0.014(3) 0.009(3) 0.002(2) -0.002(3)
O5 0.026(3) 0.033(4) 0.010(3) -0.002(2) -0.001(2) 0.007(3)
O6 0.020(3) 0.035(4) 0.018(3) 0.005(3) 0.003(2) 0.004(3)
O7 0.022(3) 0.036(4) 0.015(3) -0.004(3) -0.004(2) -0.006(3)
O8 0.016(3) 0.030(3) 0.014(3) -0.003(2) 0.001(2) -0.001(2)
O9 0.017(3) 0.028(3) 0.010(2) 0.001(2) -0.002(2) 0.003(2)
O10 0.022(3) 0.028(4) 0.009(3) 0.000 0.002(3) 0.000
N1 0.080(8) 0.040(7) 0.046(5) -0.001(5) -0.027(5) -0.016(6)
C3 0.048(7) 0.036(6) 0.036(5) -0.013(5) -0.007(5) -0.011(5)
C2 0.047(7) 0.075(9) 0.035(6) -0.002(6) 0.010(5) -0.015(6)
C1 0.056(7) 0.027(6) 0.036(5) -0.006(5) 0.004(5) 0.010(5)
C5 0.102(13) 0.151(17) 0.042(7) 0.020(9) -0.015(8) -0.081(12)
C4 0.16(3) 0.027(11) 0.071(14) 0.000 -0.083(16) 0.000
C12 0.124(15) 0.110(12) 0.138(12) -0.007(13) -0.038(12) 0.000(11)
N2 0.156(11) 0.130(10) 0.146(10) 0.003(10) -0.010(10) -0.010(9)
C7 0.153(12) 0.136(11) 0.086(10) -0.012(10) -0.011(10) -0.021(10)
C8 0.143(13) 0.140(12) 0.094(11) 0.003(11) -0.012(11) -0.016(10)
C9 0.143(11) 0.105(10) 0.078(9) 0.011(12) -0.013(10) -0.010(12)
C10 0.124(12) 0.116(11) 0.079(10) -0.007(10) -0.017(10) -0.021(9)
C11 0.129(11) 0.133(10) 0.110(10) 0.008(10) -0.012(10) 0.011(9)
C6 0.133(8) 0.138(8) 0.125(8) 0.002(5) 0.004(5) -0.001(5)
C13 0.177(13) 0.178(13) 0.196(13) 0.006(12) 0.004(12) 0.000(11)
N3 0.170(11) 0.150(11) 0.177(11) -0.006(10) -0.005(10) 0.007(10)
C14 0.178(15) 0.173(16) 0.197(16) 0.000(14) -0.005(14) 0.003(13)
F1 0.11(2) 0.14(2) 0.17(2) -0.021(18) -0.006(17) 0.009(17)
O11 0.109(12) 0.149(13) 0.108(12) -0.008(9) -0.004(9) 0.019(9)

loop_
_atom_type_symbol
_atom_type_description
_atom_type_scat_dispersion_real
_atom_type_scat_dispersion_imag
_atom_type_scat_source
C C 0.0033 0.0016 'International Tables Vol C Tables 4.2.6.8 and 6.1.1.4'
H H 0.0000 0.0000 'International Tables Vol C Tables 4.2.6.8 and 6.1.1.4'
F F 0.0171 0.0103 'International Tables Vol C Tables 4.2.6.8 and 6.1.1.4'
N N 0.0061 0.0033 'International Tables Vol C Tables 4.2.6.8 and 6.1.1.4'
O O 0.0106 0.0060 'International Tables Vol C Tables 4.2.6.8 and 6.1.1.4'
Si Si 0.0817 0.0704 'International Tables Vol C Tables 4.2.6.8 and 6.1.1.4'

loop_
_geom_angle_atom_site_label_1
_geom_angle_atom_site_label_2
_geom_angle_atom_site_label_3
_geom_angle
_geom_angle_site_symmetry_1
_geom_angle_site_symmetry_3
_geom_angle_publ_flag
O1 Si1 O2 108.9(3) . . ?
O1 Si1 O4 105.9(3) . 7_443 ?
O1 Si1 O7 109.2(3) . 7_444 ?
O2 Si1 O4 112.4(3) . 7_443 ?
O2 Si1 O7 111.0(3) . 7_444 ?
O4 Si1 O7 109.4(3) 7_443 7_444 ?
O2 Si2 O9 109.9(3) . 2_453 ?
O2 Si2 O10 108.2(4) . . ?
O3 Si2 O2 111.8(3) . . ?
O3 Si2 O9 108.8(3) . 2_453 ?
O3 Si2 O10 109.8(3) . . ?
O10 Si2 O9 108.3(2) . 2_453 ?
O3 Si3 O6 109.5(3) . 7_444 ?
O4 Si3 O3 110.4(3) . . ?
O4 Si3 O5 108.0(3) . . ?
O4 Si3 O6 111.3(3) . 7_444 ?
O5 Si3 O3 108.9(3) . . ?
O5 Si3 O6 108.8(3) . 7_444 ?
O5 Si4 O6 110.2(3) . . ?
O5 Si4 O8 108.4(3) . . ?
O6 Si4 O8 107.6(3) . . ?
O7 Si4 O5 108.8(3) . . ?
O7 Si4 O6 112.1(3) . . ?
O7 Si4 O8 109.6(3) . . ?
O8 Si5 O8 106.6(4) 2_454 . ?
O9 Si5 O8 110.3(3) . . ?
O9 Si5 O8 110.7(3) 2_454 . ?
O9 Si5 O8 110.3(3) 2_454 2_454 ?
O9 Si5 O8 110.7(3) . 2_454 ?
O9 Si5 O9 108.1(4) . 2_454 ?
Si2 O2 Si1 143.6(4) . . ?
Si2 O3 Si3 162.1(4) . . ?
Si3 O4 Si1 147.4(4) . 7_443 ?
Si4 O5 Si3 149.9(4) . . ?
Si4 O6 Si3 149.1(4) . 7_444 ?
Si4 O7 Si1 136.7(4) . 7_444 ?
Si5 O8 Si4 140.1(4) . . ?
Si5 O9 Si2 150.9(4) . 2_453 ?
Si2 O10 Si2 145.9(6) 2_453 . ?
C3 N1 C5 129.6(13) . . ?
C3 N1 C4 105.2(13) . . ?
C4 N1 C5 125.2(12) . . ?
N1 C3 C3 108.5(7) . 2_454 ?
N1 C3 C2 129.2(11) . . ?
C3 C3 C2 122.3(6) 2_454 . ?
C3 C2 H2 122.4 . . ?
C1 C2 C3 115.3(10) . . ?
C1 C2 H2 122.4 . . ?
C2 C1 C1 122.4(7) . 2_454 ?
C2 C1 H1 118.8 . . ?
C1 C1 H1 118.8 2_454 . ?
N1 C5 H5A 110.0 . . ?
N1 C5 H5B 109.0 . . ?
N1 C5 H5C 109.4 . . ?
H5A C5 H5B 109.5 . . ?
H5A C5 H5C 109.5 . . ?
H5B C5 H5C 109.5 . . ?
N1 C4 N1 112.6(16) . 2_454 ?
N1 C4 H4 123.7 . . ?
N1 C4 H4 123.7 2_454 . ?
H12A C12 H12B 109.5 . . ?
H12A C12 H12C 109.5 . . ?
H12B C12 H12C 109.5 . . ?
N2 C12 H12A 109.1 . . ?
N2 C12 H12B 108.5 . . ?
N2 C12 H12C 110.8 . . ?
C12 N2 C13 114.0(10) . . ?
C11 N2 C12 136.0(11) . . ?
C11 N2 C13 110.1(7) . . ?
C8 C7 H7 120.0 . . ?
C8 C7 C6 120.0 . . ?
C6 C7 H7 120.0 . . ?
C7 C8 H8 120.0 . . ?
C9 C8 C7 120.0 . . ?
C9 C8 H8 120.0 . . ?
C8 C9 H9 120.0 . . ?
C8 C9 C10 120.0 . . ?
C10 C9 H9 120.0 . . ?
C9 C10 H10 120.0 . . ?
C11 C10 C9 120.0 . . ?
C11 C10 H10 120.0 . . ?
C10 C11 N2 134.5(8) . . ?
C10 C11 C6 120.0 . . ?
C6 C11 N2 105.5(8) . . ?
C7 C6 N3 128.0(8) . . ?
C11 C6 C7 120.0 . . ?
C11 C6 N3 112.0(8) . . ?
N2 C13 H13 127.6 . . ?
N3 C13 N2 104.7(8) . . ?
N3 C13 H13 127.6 . . ?
C6 N3 C14 127.8(13) . . ?
C13 N3 C6 107.7(8) . . ?
C13 N3 C14 124.5(12) . . ?
N3 C14 H14A 110.1 . . ?
N3 C14 H14B 111.1 . . ?
N3 C14 H14C 107.2 . . ?
H14A C14 H14B 109.5 . . ?
H14A C14 H14C 109.5 . . ?
H14B C14 H14C 109.5 . . ?
H11A O11 H11B 109.5 . . ?

loop_
_geom_bond_atom_site_label_1
_geom_bond_atom_site_label_2
_geom_bond_distance
_geom_bond_site_symmetry_2
_geom_bond_publ_flag
Si1 O1 1.670(6) . ?
Si1 O2 1.676(6) . ?
Si1 O4 1.682(6) 7_443 ?
Si1 O7 1.713(6) 7_444 ?
Si2 O2 1.600(6) . ?
Si2 O3 1.586(6) . ?
Si2 O9 1.617(5) 2_453 ?
Si2 O10 1.608(3) . ?
Si3 O3 1.611(6) . ?
Si3 O4 1.601(6) . ?
Si3 O5 1.610(5) . ?
Si3 O6 1.629(6) 7_444 ?
Si4 O5 1.591(5) . ?
Si4 O6 1.594(6) . ?
Si4 O7 1.571(6) . ?
Si4 O8 1.616(6) . ?
Si5 O8 1.610(6) 2_454 ?
Si5 O8 1.610(6) . ?
Si5 O9 1.602(6) . ?
Si5 O9 1.602(6) 2_454 ?
N1 C3 1.341(14) . ?
N1 C5 1.457(16) . ?
N1 C4 1.351(14) . ?
C3 C3 1.40(2) 2_454 ?
C3 C2 1.430(16) . ?
C2 H2 0.9300 . ?
C2 C1 1.364(15) . ?
C1 C1 1.46(2) 2_454 ?
C1 H1 0.9300 . ?
C5 H5A 0.9599 . ?
C5 H5B 0.9599 . ?
C5 H5C 0.9600 . ?
C4 H4 0.9300 . ?
C12 H12A 0.9600 . ?
C12 H12B 0.9600 . ?
C12 H12C 0.9599 . ?
C12 N2 1.469(8) . ?
N2 C11 1.440(9) . ?
N2 C13 1.486(9) . ?
C7 H7 0.9300 . ?
C7 C8 1.3900 . ?
C7 C6 1.3900 . ?
C8 H8 0.9300 . ?
C8 C9 1.3900 . ?
C9 H9 0.9300 . ?
C9 C10 1.3900 . ?
C10 H10 0.9300 . ?
C10 C11 1.3900 . ?
C11 C6 1.3900 . ?
C6 N3 1.440(9) . ?
C13 H13 0.9300 . ?
C13 N3 1.435(9) . ?
N3 C14 1.467(8) . ?
C14 H14A 0.9602 . ?
C14 H14B 0.9600 . ?
C14 H14C 0.9597 . ?
O11 H11A 0.8500 . ?
O11 H11B 0.8501 . ?

loop_
_geom_torsion_atom_site_label_1
_geom_torsion_atom_site_label_2
_geom_torsion_atom_site_label_3
_geom_torsion_atom_site_label_4
_geom_torsion
_geom_torsion_site_symmetry_1
_geom_torsion_site_symmetry_2
_geom_torsion_site_symmetry_3
_geom_torsion_site_symmetry_4
_geom_torsion_publ_flag
O1 Si1 O2 Si2 162.5(6) . . . . ?
O2 Si2 O3 Si3 -16.3(15) . . . . ?
O2 Si2 O10 Si2 166.5(2) . . . 2_453 ?
O3 Si2 O2 Si1 5.8(7) . . . . ?
O3 Si2 O10 Si2 44.2(2) . . . 2_453 ?
O3 Si3 O4 Si1 -95.7(7) . . . 7_443 ?
O3 Si3 O5 Si4 91.9(8) . . . . ?
O4 Si1 O2 Si2 -80.5(6) 7_443 . . . ?
O4 Si3 O3 Si2 124.9(14) . . . . ?
O4 Si3 O5 Si4 -148.2(8) . . . . ?
O5 Si3 O3 Si2 -116.7(14) . . . . ?
O5 Si3 O4 Si1 145.4(7) . . . 7_443 ?
O5 Si4 O6 Si3 71.4(8) . . . 7_444 ?
O5 Si4 O7 Si1 -158.4(5) . . . 7_444 ?
O5 Si4 O8 Si5 83.3(6) . . . . ?
O6 Si3 O3 Si2 2.1(15) 7_444 . . . ?
O6 Si3 O4 Si1 26.0(8) 7_444 . . 7_443 ?
O6 Si3 O5 Si4 -27.3(9) 7_444 . . . ?
O6 Si4 O5 Si3 -3.5(9) . . . . ?
O6 Si4 O7 Si1 -36.2(7) . . . 7_444 ?
O6 Si4 O8 Si5 -35.9(6) . . . . ?
O7 Si1 O2 Si2 42.3(7) 7_444 . . . ?
O7 Si4 O5 Si3 119.9(8) . . . . ?
O7 Si4 O6 Si3 -50.0(8) . . . 7_444 ?
O7 Si4 O8 Si5 -158.1(5) . . . . ?
O8 Si4 O5 Si3 -120.9(8) . . . . ?
O8 Si4 O6 Si3 -170.6(7) . . . 7_444 ?
O8 Si4 O7 Si1 83.2(6) . . . 7_444 ?
O8 Si5 O8 Si4 -162.5(6) 2_454 . . . ?
O8 Si5 O9 Si2 -4.2(9) 2_454 . . 2_453 ?
O8 Si5 O9 Si2 -122.1(8) . . . 2_453 ?
O9 Si2 O2 Si1 126.7(6) 2_453 . . . ?
O9 Si2 O3 Si3 -137.9(14) 2_453 . . . ?
O9 Si2 O10 Si2 -74.4(2) 2_453 . . 2_453 ?
O9 Si5 O8 Si4 77.4(6) 2_454 . . . ?
O9 Si5 O8 Si4 -42.2(6) . . . . ?
O9 Si5 O9 Si2 116.7(9) 2_454 . . 2_453 ?
O10 Si2 O2 Si1 -115.3(6) . . . . ?
O10 Si2 O3 Si3 103.8(14) . . . . ?
N1 C3 C2 C1 179.7(10) . . . . ?
C3 N1 C4 N1 0.0(5) . . . 2_454 ?
C3 C3 C2 C1 0.3(18) 2_454 . . . ?
C3 C2 C1 C1 1.0(18) . . . 2_454 ?
C5 N1 C3 C3 -178.7(11) . . . 2_454 ?
C5 N1 C3 C2 1.9(19) . . . . ?
C5 N1 C4 N1 178.8(11) . . . 2_454 ?
C4 N1 C3 C3 0.0(13) . . . 2_454 ?
C4 N1 C3 C2 -179.5(9) . . . . ?
C12 N2 C11 C10 -0.3(3) . . . . ?
C12 N2 C11 C6 -179.95(6) . . . . ?
C12 N2 C13 N3 -180.0(2) . . . . ?
N2 C11 C6 C7 179.7(2) . . . . ?
N2 C11 C6 N3 -0.3(2) . . . . ?
N2 C13 N3 C6 -0.1(4) . . . . ?
N2 C13 N3 C14 179.8(3) . . . . ?
C7 C8 C9 C10 0.0 . . . . ?
C7 C6 N3 C13 -179.8(3) . . . . ?
C7 C6 N3 C14 0.3(3) . . . . ?
C8 C7 C6 C11 0.0 . . . . ?
C8 C7 C6 N3 179.99(14) . . . . ?
C8 C9 C10 C11 0.0 . . . . ?
C9 C10 C11 N2 -179.6(3) . . . . ?
C9 C10 C11 C6 0.0 . . . . ?
C10 C11 C6 C7 0.0 . . . . ?
C10 C11 C6 N3 -179.99(12) . . . . ?
C11 N2 C13 N3 -0.1(4) . . . . ?
C11 C6 N3 C13 0.2(3) . . . . ?
C11 C6 N3 C14 -179.7(3) . . . . ?
C6 C7 C8 C9 0.0 . . . . ?
C13 N2 C11 C10 179.9(3) . . . . ?
C13 N2 C11 C6 0.2(3) . . . . ?
